data_4331421
loop_
_publ_author_name
'Liu Shengfeng'
'Corbett, J.D.'

_publ_section_title
;
 Ba2 Au Tl7 : an intermetallic compound with a novel condensed structure
;
_journal_name_full 'Inorganic Chemistry'
_journal_page_first 2471
_journal_page_last 2473
_journal_paper_doi 10.1021/ic035399h
_journal_volume 43
_journal_year 2004
_chemical_formula_sum 'Au Ba2 Tl7'
_chemical_name_systematic 'Ba2 Au Tl7'
_space_group_IT_number 62
_symmetry_space_group_name_Hall '-P 2ac 2n'
_symmetry_space_group_name_H-M 'P n m a'
_cell_angle_alpha 90
_cell_angle_beta 90
_cell_angle_gamma 90
_cell_formula_units_Z 4
_cell_length_a 21.919
_cell_length_b 5.193
_cell_length_c 10.447
_cell_volume 1189.134
_citation_journal_id_ASTM INOCAJ
_cod_data_source_file gold_76.cif
_cod_data_source_block Au1Ba2Tl7
_cod_original_formula_sum 'Au1 Ba2 Tl7'
_cod_database_code 4331421

loop_
_symmetry_equiv_pos_as_xyz
x,y,z
-x+1/2,-y,z+1/2
x+1/2,-y+1/2,-z+1/2
-x,y+1/2,-z
-x,-y,-z
x-1/2,y,-z-1/2
-x-1/2,y-1/2,z-1/2
x,-y-1/2,z

loop_
_atom_site_label
_atom_site_type_symbol
_atom_site_fract_x
_atom_site_fract_y
_atom_site_fract_z
_atom_site_occupancy
_atom_site_U_iso_or_equiv
Tl4 Tl 0.1012 0.25 0.4812 1 0.0
Tl7 Tl 0.2988 0.25 0.8519 1 0.0
Tl2 Tl 0.0507 0.75 0.9026 1 0.0
Ba1 Ba 0.2901 0.25 0.502 1 0.0
Tl3 Tl 0.0878 0.25 0.0304 1 0.0
Au1 Au 0.168 0.25 0.2387 1 0.0
Tl6 Tl 0.0535 0.75 0.6073 1 0.0
Ba2 Ba -0.0396 0.25 0.7479 1 0.0
Tl5 Tl 0.202 0.75 0.6473 1 0.0
Tl1 Tl 0.15 0.25 0.7697 1 0.0
